data_1569185
loop_
_publ_author_name
'Liang, Ren-Xiao'
'Tang, Heng-Wei'
'Liu, Jia-Liang'
'Xu, Jian-Feng'
'Chen, Ling-Jia'
'Jia, Yi-Xia'

_publ_section_title
;
 Cobalt-catalyzed enantioselective desymmetrizing reductive cyclization of
 alkynyl cyclodiketones.
;
_journal_issue 23
_journal_name_full 'Chemical science'
_journal_page_first 6393
_journal_page_last 6398
_journal_paper_doi 10.1039/d3sc00119a
_journal_volume 14
_journal_year 2023
_chemical_absolute_configuration ad
_chemical_formula_moiety 'C18 H16 O2 S'
_chemical_formula_sum 'C18 H16 O2 S'
_chemical_formula_weight 296.37
_space_group_crystal_system orthorhombic
_space_group_IT_number 19
_space_group_name_Hall 'P 2ac 2ab'
_space_group_name_H-M_alt 'P 21 21 21'
_atom_sites_solution_hydrogens geom
_atom_sites_solution_primary dual
_audit_creation_date 2020-07-30
_audit_creation_method
;
Olex2 1.2
(compiled 2018.05.29 svn.r3508 for OlexSys, GUI svn.r5506)
;
_audit_update_record
;
2021-07-08 deposited with the CCDC.	2023-05-11 downloaded from the CCDC.
;
_cell_angle_alpha 90
_cell_angle_beta 90
_cell_angle_gamma 90
_cell_formula_units_Z 4
_cell_length_a 7.349(2)
_cell_length_b 11.275(3)
_cell_length_c 17.533(4)
_cell_measurement_reflns_used 9911
_cell_measurement_temperature 170(2)
_cell_measurement_theta_max 27.09
_cell_measurement_theta_min 3.01
_cell_volume 1452.8(6)
_computing_cell_refinement SAINT
_computing.data_collection Bruker
_computing.data_reduction SAINT

_computing_molecular_graphics 'Olex2 (Dolomanov et al., 2009)'
_computing_publication_material 'Olex2 (Dolomanov et al., 2009)'
_computing_structure_refinement 'ShelXL (Sheldrick, 2015)'
_computing_structure_solution 'ShelXT (Sheldrick, 2015)'
_diffrn_ambient_temperature 170.0
_diffrn_measured_fraction_theta_full 0.999
_diffrn_measured_fraction_theta_max 0.999
_diffrn_measurement_device_type 'zju Bruker D8 Venture Ims3.0'
_diffrn_measurement_method '\f and \w scans'
_diffrn_radiation_type MoK\a
_diffrn_radiation_wavelength 0.71073
_diffrn_reflns_av_R_equivalents 0.0278
_diffrn_reflns_av_unetI/netI 0.0219
_diffrn_reflns_Laue_measured_fraction_full 0.999
_diffrn_reflns_Laue_measured_fraction_max 0.999
_diffrn_reflns_limit_h_max 9
_diffrn_reflns_limit_h_min -9
_diffrn_reflns_limit_k_max 14
_diffrn_reflns_limit_k_min -14
_diffrn_reflns_limit_l_max 22
_diffrn_reflns_limit_l_min -22
_diffrn_reflns_number 17267
_diffrn_reflns_point_group_measured_fraction_full 0.999
_diffrn_reflns_point_group_measured_fraction_max 0.999
_diffrn_reflns_theta_full 25.242
_diffrn_reflns_theta_max 27.036
_diffrn_reflns_theta_min 2.323
_diffrn_standards_number 0
_exptl_absorpt_coefficient_mu 0.224
_exptl_absorpt_correction_T_max 0.7455
_exptl_absorpt_correction_T_min 0.7079
_exptl_absorpt_correction_type multi-scan
_exptl_absorpt_process_details
;
SADABS-2016/2 (Bruker,2016/2) was used for absorption correction.
wR2(int) was 0.0799 before and 0.0435 after correction.
The Ratio of minimum to maximum transmission is 0.9496.
The \l/2 correction factor is Not present.
;
_exptl_crystal_colour colourless
_exptl_crystal_colour_primary colourless
_exptl_crystal_density_diffrn 1.355
_exptl_crystal_description block
_exptl_crystal_F_000 624
_exptl_crystal_size_max 0.48
_exptl_crystal_size_mid 0.35
_exptl_crystal_size_min 0.29
_refine_diff_density_max 0.229
_refine_diff_density_min -0.253
_refine_diff_density_rms 0.061
_refine_ls_abs_structure_details
;
 Flack x determined using 1314 quotients [(I+)-(I-)]/[(I+)+(I-)]
 (Parsons, Flack and Wagner, Acta Cryst. B69 (2013) 249-259).
;
_refine_ls_abs_structure_Flack 0.02(2)
_refine_ls_extinction_method none
_refine_ls_goodness_of_fit_ref 1.086
_refine_ls_hydrogen_treatment constr
_refine_ls_matrix_type full
_refine_ls_number_parameters 232
_refine_ls_number_reflns 3192
_refine_ls_number_restraints 132
_refine_ls_restrained_S_all 1.098
_refine_ls_R_factor_all 0.0285
_refine_ls_R_factor_gt 0.0280
_refine_ls_shift/su_max 0.002
_refine_ls_shift/su_mean 0.000
_refine_ls_structure_factor_coef Fsqd
_refine_ls_weighting_details 'w=1/[\s^2^(Fo^2^)+(0.0470P)^2^+0.1810P] where P=(Fo^2^+2Fc^2^)/3'
_refine_ls_weighting_scheme calc
_refine_ls_wR_factor_gt 0.0740
_refine_ls_wR_factor_ref 0.0748
_reflns_Friedel_coverage 0.726
_reflns_Friedel_fraction_full 0.999
_reflns_Friedel_fraction_max 0.999
_reflns_number_gt 3144
_reflns_number_total 3192
_reflns_threshold_expression 'I > 2\s(I)'
_cod_data_source_file d3sc00119a2.cif
_cod_data_source_block 200730_thw_p22_0m
_cod_depositor_comments 'Adding full bibliography for 1569185.cif.'
_cod_database_code 1569185
_shelx_shelxl_version_number 2018/3
_shelx_space_group_comment
;
The symmetry employed for this shelxl refinement is uniquely defined
by the following loop, which should always be used as a source of
symmetry information in preference to the above space-group names.
They are only intended as comments.
;
_shelx_estimated_absorpt_t_max 0.938
_shelx_estimated_absorpt_t_min 0.900
_olex2_refinement_description
;
1. Fixed Uiso
 At 1.2 times of:
  All C(H) groups, All C(H,H) groups
 At 1.5 times of:
  All C(H,H,H) groups, All O(H) groups
2. Uiso/Uaniso restraints and constraints
C5 \\sim S1 \\sim C1 \\sim C2 \\sim C3 \\sim C4 \\sim S1A \\sim C1A \\sim C2A
\\sim C3A \\sim C4A: within 1.7A with sigma of 0.01 and sigma for terminal
atoms of 0.02
Uanis(C3) = Uanis(C3A)
3. Others
 Sof(H5B)=Sof(S1A)=Sof(C1A)=Sof(H1AA)=Sof(C2A)=Sof(H2A)=Sof(C3A)=Sof(H3A)=
 Sof(C4A)=1-FVAR(1)
 Sof(H5A)=Sof(S1)=Sof(C1)=Sof(H1A)=Sof(C2)=Sof(H2)=Sof(C3)=Sof(H3)=Sof(C4)=
 FVAR(1)
4.a Secondary CH2 refined with riding coordinates:
 C15(H15A,H15B), C16(H16A,H16B)
4.b Aromatic/amide H refined with riding coordinates:
 C5(H5A), C5(H5B), C8(H8), C9(H9), C10(H10), C11(H11), C1(H1A), C2(H2), C3(H3),
  C1A(H1AA), C2A(H2A), C3A(H3A)
4.c Idealised Me refined as rotating group:
 C18(H18A,H18B,H18C)
4.d Idealised tetrahedral OH refined as rotating group:
 O1(H1)
;
_olex2_submission_special_instructions 'No special instructions were received'

loop_
_space_group_symop_operation_xyz
'x, y, z'
'-x+1/2, -y, z+1/2'
'-x, y+1/2, -z+1/2'
'x+1/2, -y+1/2, -z'

loop_
_atom_site_label
_atom_site_type_symbol
_atom_site_fract_x
_atom_site_fract_y
_atom_site_fract_z
_atom_site_U_iso_or_equiv
_atom_site_adp_type
_atom_site_occupancy
_atom_site_site_symmetry_order
_atom_site_calc_flag
_atom_site_refinement_flags_posn
_atom_site_refinement_flags_adp
_atom_site_refinement_flags_occupancy
_atom_site_disorder_assembly
_atom_site_disorder_group
O1 O 0.68051(18) 0.31623(11) 0.76712(6) 0.0278(3) Uani 1 1 d . . . . .
H1 H 0.575459 0.344106 0.761194 0.042 Uiso 1 1 calc GR . . . .
O2 O 0.66426(19) -0.05821(12) 0.74469(8) 0.0340(3) Uani 1 1 d . . . . .
C5 C 0.7152(2) 0.44048(14) 0.62383(8) 0.0220(3) Uani 1 1 d . U . . .
H5A H 0.724446 0.478248 0.672115 0.026 Uiso 0.786(3) 1 calc R . P A 1
H5B H 0.716627 0.473651 0.673639 0.026 Uiso 0.214(3) 1 calc R . P A 2
C6 C 0.7188(2) 0.32128(13) 0.62576(8) 0.0190(3) Uani 1 1 d . . . . .
C7 C 0.7049(2) 0.22837(13) 0.56665(8) 0.0183(3) Uani 1 1 d . . . . .
C8 C 0.7444(2) 0.23130(14) 0.48848(8) 0.0221(3) Uani 1 1 d . . . . .
H8 H 0.786898 0.302172 0.465202 0.027 Uiso 1 1 calc R . . . .
C9 C 0.7204(2) 0.12867(15) 0.44550(9) 0.0264(3) Uani 1 1 d . . . . .
H9 H 0.745559 0.130004 0.392358 0.032 Uiso 1 1 calc R . . . .
C10 C 0.6601(2) 0.02426(15) 0.47924(9) 0.0270(3) Uani 1 1 d . . . . .
H10 H 0.641730 -0.044231 0.448630 0.032 Uiso 1 1 calc R . . . .
C11 C 0.6261(2) 0.01869(14) 0.55741(9) 0.0241(3) Uani 1 1 d . . . . .
H11 H 0.587263 -0.053114 0.580625 0.029 Uiso 1 1 calc R . . . .
C12 C 0.6506(2) 0.12103(14) 0.60050(8) 0.0189(3) Uani 1 1 d . . . . .
C13 C 0.6210(2) 0.13625(14) 0.68615(8) 0.0194(3) Uani 1 1 d . . . . .
C14 C 0.7319(2) 0.25241(14) 0.70088(8) 0.0204(3) Uani 1 1 d . . . . .
C15 C 0.9286(2) 0.20637(16) 0.71513(9) 0.0259(3) Uani 1 1 d . . . . .
H15A H 0.994328 0.196378 0.666266 0.031 Uiso 1 1 calc R . . . .
H15B H 0.997269 0.262582 0.747584 0.031 Uiso 1 1 calc R . . . .
C16 C 0.9063(3) 0.08689(18) 0.75550(11) 0.0351(4) Uani 1 1 d . . . . .
H16A H 1.004245 0.031499 0.740256 0.042 Uiso 1 1 calc R . . . .
H16B H 0.910057 0.097226 0.811544 0.042 Uiso 1 1 calc R . . . .
C17 C 0.7223(2) 0.04027(15) 0.73057(9) 0.0245(3) Uani 1 1 d . . . . .
C18 C 0.4190(2) 0.14242(15) 0.70714(9) 0.0250(3) Uani 1 1 d . . . . .
H18A H 0.361329 0.207663 0.679220 0.037 Uiso 1 1 calc GR . . . .
H18B H 0.406647 0.156065 0.762100 0.037 Uiso 1 1 calc GR . . . .
H18C H 0.359729 0.067487 0.693546 0.037 Uiso 1 1 calc GR . . . .
S1 S 0.79354(17) 0.66186(9) 0.56945(7) 0.0389(3) Uani 0.786(3) 1 d . U P A 1
C1 C 0.7496(7) 0.7004(4) 0.4783(3) 0.0457(12) Uani 0.786(3) 1 d . U P A 1
H1A H 0.783176 0.773878 0.455832 0.055 Uiso 0.786(3) 1 calc R . P A 1
C2 C 0.6572(7) 0.6099(4) 0.4404(3) 0.0396(10) Uani 0.786(3) 1 d . U P A 1
H2 H 0.615054 0.622828 0.389881 0.048 Uiso 0.786(3) 1 calc R . P A 1
C3 C 0.6260(17) 0.5019(11) 0.4749(5) 0.0279(13) Uani 0.786(3) 1 d . U P A 1
H3 H 0.572934 0.432900 0.453093 0.033 Uiso 0.786(3) 1 calc R . P A 1
C4 C 0.6994(12) 0.5195(5) 0.5597(6) 0.0214(9) Uani 0.786(3) 1 d . U P A 1
S1A S 0.6345(17) 0.5129(12) 0.4840(6) 0.045(2) Uani 0.214(3) 1 d . U P A 2
C1A C 0.686(2) 0.6489(13) 0.4456(11) 0.030(3) Uani 0.214(3) 1 d . U P A 2
H1AA H 0.669497 0.678750 0.395429 0.036 Uiso 0.214(3) 1 calc R . P A 2
C2A C 0.757(3) 0.7007(17) 0.5084(9) 0.044(3) Uani 0.214(3) 1 d . U P A 2
H2A H 0.797392 0.780628 0.505073 0.052 Uiso 0.214(3) 1 calc R . P A 2
C3A C 0.774(3) 0.6425(16) 0.5770(10) 0.0279(13) Uani 0.214(3) 1 d . U P A 2
H3A H 0.820405 0.671115 0.624075 0.033 Uiso 0.214(3) 1 calc R . P A 2
C4A C 0.709(5) 0.539(2) 0.561(2) 0.026(3) Uani 0.214(3) 1 d . U P A 2

loop_
_atom_site_aniso_label
_atom_site_aniso_U_11
_atom_site_aniso_U_22
_atom_site_aniso_U_33
_atom_site_aniso_U_23
_atom_site_aniso_U_13
_atom_site_aniso_U_12
O1 0.0332(7) 0.0335(6) 0.0165(5) -0.0049(4) -0.0001(5) 0.0009(5)
O2 0.0347(7) 0.0290(6) 0.0383(6) 0.0135(5) -0.0019(5) -0.0005(5)
C5 0.0225(7) 0.0227(7) 0.0206(6) -0.0016(5) 0.0016(6) -0.0016(6)
C6 0.0180(6) 0.0223(7) 0.0167(6) 0.0005(5) 0.0008(5) -0.0017(6)
C7 0.0173(6) 0.0197(6) 0.0179(6) 0.0004(5) -0.0002(6) 0.0004(5)
C8 0.0239(8) 0.0237(7) 0.0188(7) 0.0020(6) 0.0024(5) 0.0010(6)
C9 0.0302(8) 0.0310(8) 0.0179(6) -0.0023(6) -0.0003(6) 0.0050(7)
C10 0.0306(9) 0.0239(8) 0.0265(7) -0.0070(6) -0.0048(6) 0.0015(7)
C11 0.0239(7) 0.0192(7) 0.0293(8) 0.0006(6) -0.0019(6) -0.0022(6)
C12 0.0159(6) 0.0218(7) 0.0189(6) 0.0022(6) -0.0012(5) 0.0002(6)
C13 0.0185(7) 0.0221(7) 0.0176(6) 0.0044(5) 0.0004(5) -0.0004(6)
C14 0.0226(7) 0.0233(7) 0.0153(6) -0.0001(5) 0.0002(5) -0.0017(6)
C15 0.0216(8) 0.0307(8) 0.0253(7) 0.0021(6) -0.0055(6) -0.0030(6)
C16 0.0274(9) 0.0399(10) 0.0381(9) 0.0140(8) -0.0110(7) -0.0003(8)
C17 0.0243(7) 0.0282(8) 0.0211(7) 0.0071(6) 0.0002(6) 0.0026(7)
C18 0.0208(7) 0.0287(8) 0.0254(7) 0.0056(6) 0.0032(6) -0.0005(6)
S1 0.0387(4) 0.0165(4) 0.0615(6) 0.0060(3) 0.0033(4) -0.0009(3)
C1 0.0453(19) 0.0268(16) 0.065(3) 0.030(2) 0.017(2) 0.0120(14)
C2 0.045(2) 0.033(2) 0.0409(16) 0.015(2) 0.0100(15) 0.0158(18)
C3 0.035(2) 0.024(3) 0.0249(13) 0.0044(16) -0.0112(13) 0.0048(19)
C4 0.0233(15) 0.0107(18) 0.0304(14) 0.0010(15) 0.0057(12) -0.0010(13)
S1A 0.035(2) 0.030(2) 0.070(5) 0.002(3) -0.001(3) 0.0004(16)
C1A 0.040(6) 0.019(6) 0.031(5) 0.016(6) 0.005(4) 0.010(5)
C2A 0.045(5) 0.031(5) 0.056(6) 0.004(6) 0.007(6) 0.003(4)
C3A 0.035(2) 0.024(3) 0.0249(13) 0.0044(16) -0.0112(13) 0.0048(19)
C4A 0.028(5) 0.022(6) 0.029(5) 0.006(5) 0.001(4) 0.006(5)

loop_
_atom_type_symbol
_atom_type_description
_atom_type_scat_dispersion_real
_atom_type_scat_dispersion_imag
_atom_type_scat_source
C C 0.0033 0.0016 'International Tables Vol C Tables 4.2.6.8 and 6.1.1.4'
H H 0.0000 0.0000 'International Tables Vol C Tables 4.2.6.8 and 6.1.1.4'
O O 0.0106 0.0060 'International Tables Vol C Tables 4.2.6.8 and 6.1.1.4'
S S 0.1246 0.1234 'International Tables Vol C Tables 4.2.6.8 and 6.1.1.4'

loop_
_geom_angle_atom_site_label_1
_geom_angle_atom_site_label_2
_geom_angle_atom_site_label_3
_geom_angle
_geom_angle_site_symmetry_1
_geom_angle_site_symmetry_3
_geom_angle_publ_flag
C14 O1 H1 109.5 . . ?
C6 C5 H5A 115.1 . . ?
C6 C5 H5B 111.7 . . ?
C6 C5 C4 129.8(3) . . ?
C6 C5 C4A 136.5(12) . . ?
C4 C5 H5A 115.1 . . ?
C4A C5 H5B 111.7 . . ?
C5 C6 C7 133.62(14) . . ?
C5 C6 C14 121.96(13) . . ?
C7 C6 C14 104.37(12) . . ?
C8 C7 C6 130.93(14) . . ?
C8 C7 C12 119.48(13) . . ?
C12 C7 C6 109.51(12) . . ?
C7 C8 H8 120.5 . . ?
C9 C8 C7 118.91(14) . . ?
C9 C8 H8 120.5 . . ?
C8 C9 H9 119.5 . . ?
C10 C9 C8 120.93(14) . . ?
C10 C9 H9 119.5 . . ?
C9 C10 H10 119.6 . . ?
C9 C10 C11 120.90(15) . . ?
C11 C10 H10 119.6 . . ?
C10 C11 H11 120.9 . . ?
C12 C11 C10 118.25(15) . . ?
C12 C11 H11 120.9 . . ?
C7 C12 C13 111.03(13) . . ?
C11 C12 C7 121.44(14) . . ?
C11 C12 C13 127.51(14) . . ?
C12 C13 C14 100.52(11) . . ?
C12 C13 C18 112.29(12) . . ?
C17 C13 C12 110.66(13) . . ?
C17 C13 C14 104.80(12) . . ?
C17 C13 C18 112.46(13) . . ?
C18 C13 C14 115.29(13) . . ?
O1 C14 C6 115.50(13) . . ?
O1 C14 C13 114.95(13) . . ?
O1 C14 C15 106.57(12) . . ?
C6 C14 C13 104.47(11) . . ?
C6 C14 C15 111.42(13) . . ?
C15 C14 C13 103.36(12) . . ?
C14 C15 H15A 110.6 . . ?
C14 C15 H15B 110.6 . . ?
H15A C15 H15B 108.8 . . ?
C16 C15 C14 105.55(13) . . ?
C16 C15 H15A 110.6 . . ?
C16 C15 H15B 110.6 . . ?
C15 C16 H16A 110.6 . . ?
C15 C16 H16B 110.6 . . ?
H16A C16 H16B 108.8 . . ?
C17 C16 C15 105.53(14) . . ?
C17 C16 H16A 110.6 . . ?
C17 C16 H16B 110.6 . . ?
O2 C17 C13 125.50(16) . . ?
O2 C17 C16 124.86(16) . . ?
C16 C17 C13 109.64(14) . . ?
C13 C18 H18A 109.5 . . ?
C13 C18 H18B 109.5 . . ?
C13 C18 H18C 109.5 . . ?
H18A C18 H18B 109.5 . . ?
H18A C18 H18C 109.5 . . ?
H18B C18 H18C 109.5 . . ?
C1 S1 C4 93.9(4) . . ?
S1 C1 H1A 124.6 . . ?
C2 C1 S1 110.8(4) . . ?
C2 C1 H1A 124.6 . . ?
C1 C2 H2 119.4 . . ?
C3 C2 C1 121.3(7) . . ?
C3 C2 H2 119.4 . . ?
C2 C3 H3 128.0 . . ?
C2 C3 C4 104.0(8) . . ?
C4 C3 H3 128.0 . . ?
C5 C4 S1 117.3(6) . . ?
C5 C4 C3 132.7(5) . . ?
C3 C4 S1 109.7(7) . . ?
C4A S1A C1A 95.8(14) . . ?
S1A C1A H1AA 130.6 . . ?
C2A C1A S1A 98.7(14) . . ?
C2A C1A H1AA 130.6 . . ?
C1A C2A H2A 118.7 . . ?
C1A C2A C3A 122.7(18) . . ?
C3A C2A H2A 118.7 . . ?
C2A C3A H3A 129.0 . . ?
C4A C3A C2A 102(2) . . ?
C4A C3A H3A 129.0 . . ?
S1A C4A C5 120.9(18) . . ?
C3A C4A C5 118(3) . . ?
C3A C4A S1A 121(3) . . ?

loop_
_geom_bond_atom_site_label_1
_geom_bond_atom_site_label_2
_geom_bond_distance
_geom_bond_site_symmetry_2
_geom_bond_publ_flag
O1 H1 0.8400 . ?
O1 C14 1.4174(18) . ?
O2 C17 1.215(2) . ?
C5 H5A 0.9500 . ?
C5 H5B 0.9500 . ?
C5 C6 1.345(2) . ?
C5 C4 1.439(9) . ?
C5 C4A 1.56(3) . ?
C6 C7 1.477(2) . ?
C6 C14 1.532(2) . ?
C7 C8 1.4013(19) . ?
C7 C12 1.406(2) . ?
C8 H8 0.9500 . ?
C8 C9 1.392(2) . ?
C9 H9 0.9500 . ?
C9 C10 1.390(2) . ?
C10 H10 0.9500 . ?
C10 C11 1.395(2) . ?
C11 H11 0.9500 . ?
C11 C12 1.391(2) . ?
C12 C13 1.527(2) . ?
C13 C14 1.564(2) . ?
C13 C17 1.527(2) . ?
C13 C18 1.531(2) . ?
C14 C15 1.556(2) . ?
C15 H15A 0.9900 . ?
C15 H15B 0.9900 . ?
C15 C16 1.531(2) . ?
C16 H16A 0.9900 . ?
C16 H16B 0.9900 . ?
C16 C17 1.515(2) . ?
C18 H18A 0.9800 . ?
C18 H18B 0.9800 . ?
C18 H18C 0.9800 . ?
S1 C1 1.688(5) . ?
S1 C4 1.756(6) . ?
C1 H1A 0.9500 . ?
C1 C2 1.394(7) . ?
C2 H2 0.9500 . ?
C2 C3 1.378(12) . ?
C3 H3 0.9500 . ?
C3 C4 1.596(12) . ?
S1A C1A 1.717(18) . ?
S1A C4A 1.49(4) . ?
C1A H1AA 0.9500 . ?
C1A C2A 1.35(2) . ?
C2A H2A 0.9500 . ?
C2A C3A 1.38(2) . ?
C3A H3A 0.9500 . ?
C3A C4A 1.29(3) . ?
